data_4316595
loop_
_publ_author_name
'Ana de Bettencourt-Dias'
'Patrick S. Barber'
'Subha Viswanathan'
'Daniel T. de Lill'
'Alexandra Rollett'
'George Ling'
'Sultan Altun'

_publ_contact_author_address
;Department of Chemistry
University of Nevada, Reno
Reno, NV 89557-0216
;
_publ_contact_author_email abd@unr.edu
_publ_contact_author_fax 1(775)7846804
_publ_contact_author_name 'Ana de Bettencourt-Dias'
_publ_contact_author_phone 1(775)6828421
_publ_section_title
;
 Para-Derivatized Pybox Ligands As Sensitizers in Highly Luminescent
 Ln(III) Complexes
;
_journal_name_full 'Inorganic Chemistry'
_journal_page_first 8848
_journal_page_last 8861
_journal_paper_doi 10.1021/ic101034y
_journal_volume 49
_journal_year 2010
_chemical_formula_sum 'C77 H88 Cl10 N24 O36 Tb2'
_chemical_formula_weight 2598.05
_chemical_name_systematic
; 
 ? 
;
_space_group_IT_number 14
_symmetry_cell_setting monoclinic
_symmetry_space_group_name_Hall '-P 2yn'
_symmetry_space_group_name_H-M 'P 1 21/n 1'
_atom_sites_solution_hydrogens geom
_atom_sites_solution_primary direct
_atom_sites_solution_secondary difmap
_audit_creation_method SHELXL-97
_cell_angle_alpha 90.00
_cell_angle_beta 94.918(2)
_cell_angle_gamma 90.00
_cell_formula_units_Z 2
_cell_length_a 14.4845(16)
_cell_length_b 13.2998(15)
_cell_length_c 25.890(3)
_cell_measurement_reflns_used 9068
_cell_measurement_temperature 100(2)
_cell_measurement_theta_max 32.33
_cell_measurement_theta_min 2.20
_cell_volume 4969.1(10)
_computing_cell_refinement 'Bruker SMART'
_computing_data_collection 'Bruker SMART (Bruker, 2001)'
_computing_data_reduction 'Bruker SAINT (Bruker, 2001)'
_computing_molecular_graphics 'DIAMOND(Brandenburg, 1999)'
_computing_publication_material 'Bruker SHELXTL (Bruker, 2001)'
_computing_structure_refinement 'SHELXL-97 (Sheldrick, 2008)'
_computing_structure_solution 'SHELXS-97 (Sheldrick, 2008)'
_diffrn_ambient_temperature 100(2)
_diffrn_measured_fraction_theta_full 0.999
_diffrn_measured_fraction_theta_max 0.999
_diffrn_measurement_device_type 'Bruker APEX CCD'
_diffrn_measurement_method 'phi and omega scans'
_diffrn_radiation_monochromator graphite
_diffrn_radiation_source 'fine-focus sealed tube'
_diffrn_radiation_type MoK\a
_diffrn_radiation_wavelength 0.71073
_diffrn_reflns_av_R_equivalents 0.0363
_diffrn_reflns_av_sigmaI/netI 0.0340
_diffrn_reflns_limit_h_max 20
_diffrn_reflns_limit_h_min -20
_diffrn_reflns_limit_k_max 18
_diffrn_reflns_limit_k_min -18
_diffrn_reflns_limit_l_max 36
_diffrn_reflns_limit_l_min -36
_diffrn_reflns_number 66018
_diffrn_reflns_theta_full 30.00
_diffrn_reflns_theta_max 30.00
_diffrn_reflns_theta_min 1.67
_exptl_absorpt_coefficient_mu 1.777
_exptl_absorpt_correction_T_max 0.8150
_exptl_absorpt_correction_T_min 0.6001
_exptl_absorpt_correction_type multi-scan
_exptl_absorpt_process_details 'Bruker SADABS (Bruker 2005)'
_exptl_crystal_colour colorless
_exptl_crystal_density_diffrn 1.736
_exptl_crystal_density_method 'not measured'
_exptl_crystal_description block
_exptl_crystal_F_000 2612
_exptl_crystal_size_max 0.32
_exptl_crystal_size_mid 0.28
_exptl_crystal_size_min 0.12
_refine_diff_density_max 3.190
_refine_diff_density_min -3.249
_refine_diff_density_rms 0.130
_refine_ls_extinction_method none
_refine_ls_goodness_of_fit_ref 1.024
_refine_ls_hydrogen_treatment noref
_refine_ls_matrix_type full
_refine_ls_number_parameters 679
_refine_ls_number_reflns 14482
_refine_ls_number_restraints 2
_refine_ls_restrained_S_all 1.025
_refine_ls_R_factor_all 0.0535
_refine_ls_R_factor_gt 0.0411
_refine_ls_shift/su_max 0.002
_refine_ls_shift/su_mean 0.000
_refine_ls_structure_factor_coef Fsqd
_refine_ls_weighting_details 'calc w=1/[\s^2^(Fo^2^)+(0.0499P)^2^+12.7751P] where P=(Fo^2^+2Fc^2^)/3'
_refine_ls_weighting_scheme calc
_refine_ls_wR_factor_gt 0.0979
_refine_ls_wR_factor_ref 0.1059
_reflns_number_gt 11962
_reflns_number_total 14482
_reflns_threshold_expression >2sigma(I)
_cod_data_source_file ic101034y_si_002_4.cif
_cod_data_source_block pyboxome3tb_gl_062409
_cod_database_code 4316595

loop_
_symmetry_equiv_pos_as_xyz
'x, y, z'
'-x+1/2, y+1/2, -z+1/2'
'-x, -y, -z'
'x-1/2, -y-1/2, z-1/2'

loop_
_atom_site_label
_atom_site_type_symbol
_atom_site_fract_x
_atom_site_fract_y
_atom_site_fract_z
_atom_site_U_iso_or_equiv
_atom_site_adp_type
_atom_site_occupancy
_atom_site_symmetry_multiplicity
_atom_site_calc_flag
_atom_site_refinement_flags
_atom_site_disorder_assembly
_atom_site_disorder_group
Tb1 Tb 0.521484(9) 0.133190(10) 0.824906(5) 0.01565(5) Uani 1 1 d . . .
C1 C 0.2800(2) 0.0842(3) 0.77840(14) 0.0255(7) Uani 1 1 d . . .
H1A H 0.2917 0.0115 0.7740 0.031 Uiso 1 1 calc R . .
H1B H 0.2809 0.1180 0.7444 0.031 Uiso 1 1 calc R . .
C2 C 0.1875(2) 0.1018(3) 0.80152(15) 0.0316(8) Uani 1 1 d . . .
H2A H 0.1430 0.1366 0.7764 0.038 Uiso 1 1 calc R . .
H2B H 0.1600 0.0373 0.8117 0.038 Uiso 1 1 calc R . .
C3 C 0.3042(2) 0.1704(2) 0.85153(12) 0.0199(6) Uani 1 1 d . . .
C4 C 0.3514(2) 0.2224(2) 0.89658(12) 0.0194(6) Uani 1 1 d . . .
C5 C 0.3060(2) 0.2688(3) 0.93440(13) 0.0255(7) Uani 1 1 d . . .
H5 H 0.2403 0.2698 0.9328 0.031 Uiso 1 1 calc R . .
C6 C 0.3594(2) 0.3144(3) 0.97538(14) 0.0275(7) Uani 1 1 d . . .
C7 C 0.4558(2) 0.3117(3) 0.97636(13) 0.0250(6) Uani 1 1 d . . .
H7 H 0.4939 0.3423 1.0037 0.030 Uiso 1 1 calc R . .
C8 C 0.4941(2) 0.2629(2) 0.93608(12) 0.0194(6) Uani 1 1 d . . .
C9 C 0.5946(2) 0.2566(2) 0.93193(12) 0.0208(6) Uani 1 1 d . . .
C10 C 0.7450(3) 0.2860(3) 0.95299(15) 0.0321(8) Uani 1 1 d . . .
H10A H 0.7821 0.2484 0.9805 0.039 Uiso 1 1 calc R . .
H10B H 0.7766 0.3503 0.9467 0.039 Uiso 1 1 calc R . .
C11 C 0.7315(2) 0.2237(3) 0.90313(14) 0.0262(7) Uani 1 1 d . . .
H11A H 0.7552 0.2601 0.8736 0.031 Uiso 1 1 calc R . .
H11B H 0.7635 0.1581 0.9074 0.031 Uiso 1 1 calc R . .
C12 C 0.4053(2) -0.0239(3) 0.91927(15) 0.0282(7) Uani 1 1 d . . .
H12A H 0.3492 -0.0356 0.8954 0.034 Uiso 1 1 calc R . .
H12B H 0.3929 0.0316 0.9432 0.034 Uiso 1 1 calc R . .
C13 C 0.4332(3) -0.1194(3) 0.94941(19) 0.0427(11) Uani 1 1 d . . .
H13A H 0.4329 -0.1083 0.9872 0.051 Uiso 1 1 calc R . .
H13B H 0.3907 -0.1755 0.9390 0.051 Uiso 1 1 calc R . .
C14 C 0.5468(2) -0.0677(2) 0.90239(12) 0.0211(6) Uani 1 1 d . . .
C15 C 0.6376(2) -0.0700(2) 0.88049(11) 0.0181(5) Uani 1 1 d . . .
C16 C 0.7049(2) -0.1404(2) 0.89496(12) 0.0197(6) Uani 1 1 d . . .
H16 H 0.6945 -0.1911 0.9196 0.024 Uiso 1 1 calc R . .
C17 C 0.7888(2) -0.1345(2) 0.87212(12) 0.0202(6) Uani 1 1 d . . .
C18 C 0.7987(2) -0.0608(2) 0.83427(12) 0.0194(6) Uani 1 1 d . . .
H18 H 0.8537 -0.0568 0.8168 0.023 Uiso 1 1 calc R . .
C19 C 0.7271(2) 0.0054(2) 0.82314(11) 0.0177(5) Uani 1 1 d . . .
C20 C 0.7311(2) 0.0903(2) 0.78690(12) 0.0191(6) Uani 1 1 d . . .
C21 C 0.7935(3) 0.1942(3) 0.73209(16) 0.0338(8) Uani 1 1 d . . .
H21A H 0.7962 0.1817 0.6945 0.041 Uiso 1 1 calc R . .
H21B H 0.8414 0.2444 0.7436 0.041 Uiso 1 1 calc R . .
C22 C 0.6973(2) 0.2305(3) 0.74349(14) 0.0260(7) Uani 1 1 d . . .
H22A H 0.7004 0.2986 0.7590 0.031 Uiso 1 1 calc R . .
H22B H 0.6547 0.2319 0.7115 0.031 Uiso 1 1 calc R . .
C23 C 0.4960(3) -0.1200(2) 0.76611(14) 0.0267(7) Uani 1 1 d . . .
H23A H 0.4555 -0.1464 0.7919 0.032 Uiso 1 1 calc R . .
H23B H 0.5606 -0.1413 0.7761 0.032 Uiso 1 1 calc R . .
C24 C 0.4635(3) -0.1570(3) 0.71111(15) 0.0329(8) Uani 1 1 d . . .
H24A H 0.5088 -0.2043 0.6980 0.039 Uiso 1 1 calc R . .
H24B H 0.4024 -0.1906 0.7106 0.039 Uiso 1 1 calc R . .
C25 C 0.4704(2) 0.0100(2) 0.71439(12) 0.0211(6) Uani 1 1 d . . .
C26 C 0.4592(2) 0.1134(2) 0.69481(12) 0.0200(6) Uani 1 1 d . . .
C27 C 0.4367(2) 0.1360(3) 0.64342(12) 0.0235(6) Uani 1 1 d . . .
H27 H 0.4274 0.0840 0.6183 0.028 Uiso 1 1 calc R . .
C28 C 0.4280(2) 0.2367(3) 0.62894(12) 0.0246(6) Uani 1 1 d . . .
C29 C 0.4433(2) 0.3106(3) 0.66695(13) 0.0228(6) Uani 1 1 d . . .
H29 H 0.4386 0.3800 0.6585 0.027 Uiso 1 1 calc R . .
C30 C 0.4654(2) 0.2790(2) 0.71728(12) 0.0200(6) Uani 1 1 d . . .
C31 C 0.4873(2) 0.3505(2) 0.76005(13) 0.0214(6) Uani 1 1 d . . .
C32 C 0.5134(3) 0.4996(3) 0.79785(14) 0.0328(8) Uani 1 1 d . . .
H32A H 0.4641 0.5450 0.8082 0.039 Uiso 1 1 calc R . .
H32B H 0.5706 0.5392 0.7949 0.039 Uiso 1 1 calc R . .
C33 C 0.5308(3) 0.4135(3) 0.83707(14) 0.0347(9) Uani 1 1 d . . .
H33A H 0.5957 0.4143 0.8526 0.042 Uiso 1 1 calc R . .
H33B H 0.4887 0.4187 0.8651 0.042 Uiso 1 1 calc R . .
C34 C 0.3643(3) 0.4130(4) 1.05246(17) 0.0457(11) Uani 1 1 d . . .
H34A H 0.4072 0.3668 1.0718 0.069 Uiso 1 1 calc R . .
H34B H 0.3216 0.4418 1.0759 0.069 Uiso 1 1 calc R . .
H34C H 0.3995 0.4671 1.0376 0.069 Uiso 1 1 calc R . .
C35 C 0.8562(3) -0.2649(3) 0.92543(15) 0.0336(8) Uani 1 1 d . . .
H35A H 0.8375 -0.2299 0.9562 0.050 Uiso 1 1 calc R . .
H35B H 0.9169 -0.2964 0.9336 0.050 Uiso 1 1 calc R . .
H35C H 0.8104 -0.3167 0.9148 0.050 Uiso 1 1 calc R . .
C36 C 0.4035(3) 0.3592(3) 0.56247(15) 0.0381(9) Uani 1 1 d . . .
H36A H 0.3554 0.3944 0.5798 0.057 Uiso 1 1 calc R . .
H36B H 0.3893 0.3629 0.5248 0.057 Uiso 1 1 calc R . .
H36C H 0.4637 0.3907 0.5719 0.057 Uiso 1 1 calc R . .
C37 C 0.2145(3) 0.0582(5) 0.6114(2) 0.0640(17) Uani 1 1 d . . .
H37A H 0.2264 0.1249 0.6276 0.077 Uiso 1 1 calc R . .
H37B H 0.2623 0.0463 0.5870 0.077 Uiso 1 1 calc R . .
C38 C 0.0203(3) 0.1244(3) 0.92745(16) 0.0393(9) Uani 1 1 d . . .
H38A H -0.0174 0.0863 0.9509 0.047 Uiso 1 1 calc R . .
H38B H 0.0858 0.1040 0.9349 0.047 Uiso 1 1 calc R . .
Cl1 Cl 0.22284(10) -0.03507(12) 0.65973(6) 0.0705(5) Uani 1 1 d . . .
Cl2 Cl 0.10507(10) 0.05844(12) 0.57718(5) 0.0624(4) Uani 1 1 d . . .
Cl3 Cl 0.00962(16) 0.25314(11) 0.93929(6) 0.0826(5) Uani 1 1 d . . .
Cl4 Cl -0.01656(7) 0.09539(9) 0.86285(4) 0.0412(2) Uani 1 1 d . . .
N1 N 0.34939(18) 0.12900(19) 0.81698(10) 0.0194(5) Uani 1 1 d . . .
N2 N 0.44426(18) 0.2187(2) 0.89665(10) 0.0186(5) Uani 1 1 d . . .
N3 N 0.62938(18) 0.2100(2) 0.89499(10) 0.0207(5) Uani 1 1 d . . .
N4 N 0.48626(18) -0.0003(2) 0.88991(11) 0.0212(5) Uani 1 1 d . . .
N5 N 0.64629(17) 0.00305(19) 0.84575(10) 0.0175(5) Uani 1 1 d . . .
N6 N 0.66697(19) 0.1557(2) 0.78056(10) 0.0206(5) Uani 1 1 d . . .
N7 N 0.48932(18) -0.00946(19) 0.76246(10) 0.0194(5) Uani 1 1 d . . .
N8 N 0.47306(18) 0.18293(19) 0.73234(10) 0.0187(5) Uani 1 1 d . . .
N9 N 0.5117(2) 0.3211(2) 0.80617(11) 0.0217(5) Uani 1 1 d . . .
N10 N 0.7759(2) 0.9845(2) 0.98987(11) 0.0286(6) Uani 1 1 d . . .
N11 N 0.6932(2) 0.9759(2) 0.66905(12) 0.0305(6) Uani 1 1 d . . .
N12 N 0.2210(3) 0.3021(3) 0.69461(17) 0.0492(10) Uani 1 1 d . . .
O1 O 0.21189(16) 0.16532(19) 0.84729(10) 0.0267(5) Uani 1 1 d . . .
O2 O 0.65059(17) 0.3039(2) 0.96772(9) 0.0272(5) Uani 1 1 d . . .
O3 O 0.52775(17) -0.14072(19) 0.93527(11) 0.0301(6) Uani 1 1 d . . .
O4 O 0.80726(16) 0.10052(19) 0.76164(10) 0.0260(5) Uani 1 1 d . . .
O5 O 0.45732(19) -0.06459(19) 0.68036(9) 0.0288(5) Uani 1 1 d . . .
O6 O 0.48476(19) 0.44863(18) 0.74918(10) 0.0294(5) Uani 1 1 d . . .
O7 O 0.3124(2) 0.3591(2) 1.01158(12) 0.0431(8) Uani 1 1 d . . .
O8 O 0.86204(16) -0.19364(19) 0.88371(9) 0.0257(5) Uani 1 1 d . . .
O9 O 0.4066(2) 0.2554(2) 0.57845(9) 0.0325(6) Uani 1 1 d . . .
O10 O 0.7670(2) 0.9124(2) 1.01891(13) 0.0471(8) Uani 1 1 d . . .
O11 O 0.8487(2) 0.9948(3) 0.96786(12) 0.0463(8) Uani 1 1 d . . .
O12 O 0.7116(2) 1.0467(2) 0.98205(11) 0.0416(7) Uani 1 1 d . . .
O13 O 0.6809(2) 0.9153(3) 0.70409(14) 0.0532(9) Uani 1 1 d . . .
O14 O 0.7499(3) 0.9594(3) 0.63800(19) 0.0836(15) Uani 1 1 d . . .
O15 O 0.6491(2) 1.0558(2) 0.66668(14) 0.0515(8) Uani 1 1 d . . .
O16 O 0.2544(3) 0.3233(3) 0.73866(15) 0.0567(9) Uani 1 1 d . . .
O17 O 0.2408(3) 0.3523(5) 0.65702(19) 0.098(2) Uani 1 1 d . . .
O18 O 0.1652(3) 0.2288(3) 0.68830(18) 0.0744(13) Uani 1 1 d . . .
ClS Cl 0.0983(3) 0.4860(2) -0.01181(10) 0.1708(17) Uani 1 1 d D . .
C1S C 0.0243(7) 0.5145(14) 0.0374(5) 0.197(15) Uani 0.50 1 d PD . .
H1S1 H 0.0406 0.5815 0.0521 0.236 Uiso 0.50 1 calc PR . .
H1S2 H 0.0338 0.4643 0.0656 0.236 Uiso 0.50 1 calc PR . .

loop_
_atom_site_aniso_label
_atom_site_aniso_U_11
_atom_site_aniso_U_22
_atom_site_aniso_U_33
_atom_site_aniso_U_23
_atom_site_aniso_U_13
_atom_site_aniso_U_12
Tb1 0.01493(7) 0.01573(7) 0.01659(7) 0.00128(5) 0.00312(5) 0.00020(5)
C1 0.0184(14) 0.0278(17) 0.0301(16) -0.0060(13) 0.0006(12) 0.0003(12)
C2 0.0189(15) 0.0361(19) 0.040(2) -0.0131(16) 0.0028(14) -0.0027(14)
C3 0.0164(13) 0.0174(13) 0.0263(15) 0.0039(11) 0.0035(11) -0.0014(11)
C4 0.0189(14) 0.0179(13) 0.0218(14) 0.0008(11) 0.0043(11) -0.0021(11)
C5 0.0228(15) 0.0245(16) 0.0304(17) -0.0027(13) 0.0098(13) -0.0035(12)
C6 0.0278(17) 0.0281(17) 0.0287(17) -0.0071(13) 0.0135(14) -0.0045(13)
C7 0.0276(16) 0.0252(16) 0.0230(15) -0.0029(12) 0.0062(12) -0.0043(13)
C8 0.0221(14) 0.0174(13) 0.0190(13) 0.0025(11) 0.0032(11) -0.0012(11)
C9 0.0203(14) 0.0229(14) 0.0189(13) 0.0018(11) -0.0006(11) -0.0023(12)
C10 0.0232(16) 0.041(2) 0.0315(18) -0.0072(15) -0.0015(14) -0.0043(15)
C11 0.0192(15) 0.0303(17) 0.0288(16) -0.0019(13) 0.0001(12) -0.0033(13)
C12 0.0189(15) 0.0315(18) 0.0357(18) 0.0135(14) 0.0102(13) 0.0044(13)
C13 0.0286(19) 0.041(2) 0.061(3) 0.029(2) 0.0231(19) 0.0131(16)
C14 0.0196(14) 0.0224(14) 0.0218(14) 0.0056(11) 0.0044(11) 0.0006(12)
C15 0.0155(13) 0.0209(14) 0.0185(13) -0.0001(11) 0.0039(10) -0.0013(11)
C16 0.0189(13) 0.0205(14) 0.0197(13) 0.0010(11) 0.0018(11) 0.0006(11)
C17 0.0182(13) 0.0229(14) 0.0197(13) -0.0034(11) 0.0019(11) 0.0031(12)
C18 0.0162(13) 0.0220(14) 0.0206(14) -0.0023(11) 0.0054(11) -0.0007(11)
C19 0.0158(13) 0.0197(13) 0.0178(13) -0.0010(10) 0.0028(10) -0.0025(11)
C20 0.0173(13) 0.0221(14) 0.0186(13) -0.0003(11) 0.0053(11) -0.0039(11)
C21 0.0269(17) 0.0332(19) 0.043(2) 0.0170(16) 0.0145(15) -0.0015(14)
C22 0.0254(16) 0.0230(15) 0.0308(17) 0.0082(13) 0.0085(13) -0.0020(13)
C23 0.0332(17) 0.0185(15) 0.0286(16) 0.0001(12) 0.0039(14) 0.0000(13)
C24 0.045(2) 0.0202(16) 0.0328(18) -0.0027(13) 0.0010(16) -0.0025(15)
C25 0.0184(14) 0.0218(14) 0.0234(15) -0.0033(11) 0.0036(11) -0.0008(11)
C26 0.0194(13) 0.0208(14) 0.0198(13) 0.0001(11) 0.0015(11) -0.0012(11)
C27 0.0230(15) 0.0277(16) 0.0198(14) -0.0021(12) 0.0005(11) -0.0016(13)
C28 0.0222(15) 0.0314(17) 0.0199(14) 0.0040(12) 0.0007(12) -0.0022(13)
C29 0.0210(14) 0.0245(15) 0.0231(15) 0.0050(12) 0.0030(12) 0.0004(12)
C30 0.0185(14) 0.0198(14) 0.0220(14) 0.0027(11) 0.0038(11) 0.0015(11)
C31 0.0225(14) 0.0175(14) 0.0247(15) 0.0014(11) 0.0054(12) -0.0011(11)
C32 0.052(2) 0.0185(15) 0.0289(18) -0.0014(13) 0.0073(16) -0.0034(15)
C33 0.059(3) 0.0178(16) 0.0270(17) -0.0018(13) 0.0021(17) -0.0031(16)
C34 0.043(2) 0.055(3) 0.041(2) -0.026(2) 0.0173(19) -0.012(2)
C35 0.0301(18) 0.041(2) 0.0310(18) 0.0134(15) 0.0083(14) 0.0164(16)
C36 0.050(2) 0.037(2) 0.0265(17) 0.0114(15) -0.0048(16) -0.0004(18)
C37 0.030(2) 0.103(5) 0.059(3) -0.035(3) 0.006(2) -0.015(3)
C38 0.048(2) 0.036(2) 0.0329(19) 0.0004(16) -0.0017(17) -0.0078(18)
Cl1 0.0637(8) 0.0697(9) 0.0707(9) -0.0371(7) -0.0372(7) 0.0322(7)
Cl2 0.0583(7) 0.0766(9) 0.0491(7) 0.0252(6) -0.0139(6) -0.0255(7)
Cl3 0.1439(17) 0.0417(7) 0.0598(9) -0.0155(6) -0.0048(9) -0.0071(9)
Cl4 0.0429(5) 0.0485(6) 0.0328(5) -0.0059(4) 0.0067(4) -0.0173(5)
N1 0.0171(11) 0.0192(12) 0.0218(12) -0.0003(10) 0.0014(9) -0.0017(10)
N2 0.0192(12) 0.0188(12) 0.0181(11) 0.0022(9) 0.0031(9) -0.0002(10)
N3 0.0168(12) 0.0223(13) 0.0227(12) -0.0006(10) 0.0005(10) -0.0007(10)
N4 0.0183(12) 0.0222(13) 0.0239(13) 0.0042(10) 0.0064(10) 0.0013(10)
N5 0.0136(11) 0.0207(12) 0.0185(11) 0.0010(9) 0.0024(9) -0.0002(9)
N6 0.0204(12) 0.0201(12) 0.0218(12) 0.0036(10) 0.0048(10) -0.0032(10)
N7 0.0190(12) 0.0165(12) 0.0232(12) 0.0012(9) 0.0044(10) 0.0002(9)
N8 0.0199(12) 0.0180(12) 0.0186(12) 0.0006(9) 0.0040(9) -0.0006(10)
N9 0.0274(14) 0.0180(12) 0.0200(12) 0.0000(10) 0.0036(10) 0.0001(10)
N10 0.0317(15) 0.0325(16) 0.0222(13) -0.0053(11) 0.0054(11) -0.0085(13)
N11 0.0304(15) 0.0286(15) 0.0338(16) -0.0015(12) 0.0108(13) -0.0018(12)
N12 0.044(2) 0.051(2) 0.055(2) 0.007(2) 0.0147(19) 0.0261(19)
O1 0.0165(10) 0.0308(12) 0.0333(13) -0.0067(10) 0.0048(9) -0.0024(9)
O2 0.0222(11) 0.0351(13) 0.0238(11) -0.0074(10) -0.0003(9) -0.0044(10)
O3 0.0226(11) 0.0304(13) 0.0391(14) 0.0180(11) 0.0132(10) 0.0066(10)
O4 0.0191(11) 0.0297(12) 0.0305(12) 0.0079(10) 0.0104(9) -0.0011(9)
O5 0.0391(14) 0.0216(11) 0.0252(12) -0.0047(9) 0.0002(10) -0.0015(10)
O6 0.0453(15) 0.0164(11) 0.0264(12) 0.0032(9) 0.0033(11) 0.0005(10)
O7 0.0342(15) 0.0549(19) 0.0434(16) -0.0276(14) 0.0211(13) -0.0104(13)
O8 0.0217(11) 0.0305(12) 0.0254(11) 0.0043(9) 0.0053(9) 0.0088(9)
O9 0.0413(15) 0.0347(14) 0.0201(11) 0.0074(10) -0.0050(10) -0.0009(12)
O10 0.0507(19) 0.0419(17) 0.0506(18) 0.0176(14) 0.0154(15) 0.0072(14)
O11 0.0372(16) 0.062(2) 0.0420(17) -0.0218(15) 0.0198(13) -0.0197(15)
O12 0.0503(18) 0.0393(16) 0.0370(15) 0.0045(12) 0.0134(13) 0.0107(14)
O13 0.052(2) 0.054(2) 0.054(2) 0.0259(16) 0.0061(16) 0.0030(16)
O14 0.095(3) 0.066(3) 0.101(3) -0.001(2) 0.076(3) 0.013(2)
O15 0.056(2) 0.0367(17) 0.062(2) 0.0047(15) 0.0070(17) 0.0115(15)
O16 0.065(2) 0.049(2) 0.058(2) -0.0091(17) 0.0138(18) 0.0015(18)
O17 0.053(2) 0.165(5) 0.078(3) 0.065(3) 0.021(2) 0.036(3)
O18 0.090(3) 0.053(2) 0.077(3) -0.019(2) -0.012(2) 0.020(2)
ClS 0.322(5) 0.115(2) 0.0766(14) 0.0049(13) 0.025(2) -0.127(3)
C1S 0.43(5) 0.051(10) 0.115(17) -0.039(11) 0.03(2) 0.003(18)

loop_
_atom_type_symbol
_atom_type_description
_atom_type_scat_dispersion_real
_atom_type_scat_dispersion_imag
_atom_type_scat_source
C C 0.0033 0.0016 'International Tables Vol C Tables 4.2.6.8 and 6.1.1.4'
H H 0.0000 0.0000 'International Tables Vol C Tables 4.2.6.8 and 6.1.1.4'
N N 0.0061 0.0033 'International Tables Vol C Tables 4.2.6.8 and 6.1.1.4'
O O 0.0106 0.0060 'International Tables Vol C Tables 4.2.6.8 and 6.1.1.4'
Cl Cl 0.1484 0.1585 'International Tables Vol C Tables 4.2.6.8 and 6.1.1.4'
Tb Tb -0.1723 4.1537 'International Tables Vol C Tables 4.2.6.8 and 6.1.1.4'

loop_
_geom_angle_atom_site_label_1
_geom_angle_atom_site_label_2
_geom_angle_atom_site_label_3
_geom_angle
_geom_angle_site_symmetry_1
_geom_angle_site_symmetry_3
_geom_angle_publ_flag
N1 Tb1 N6 147.48(9) . . ?
N1 Tb1 N3 128.86(9) . . ?
N6 Tb1 N3 77.66(9) . . ?
N1 Tb1 N7 78.48(9) . . ?
N6 Tb1 N7 84.95(9) . . ?
N3 Tb1 N7 147.51(9) . . ?
N1 Tb1 N2 64.23(9) . . ?
N6 Tb1 N2 136.78(9) . . ?
N3 Tb1 N2 64.63(9) . . ?
N7 Tb1 N2 138.25(8) . . ?
N1 Tb1 N8 74.48(8) . . ?
N6 Tb1 N8 73.13(9) . . ?
N3 Tb1 N8 133.19(9) . . ?
N7 Tb1 N8 64.27(8) . . ?
N2 Tb1 N8 118.45(8) . . ?
N1 Tb1 N5 134.15(8) . . ?
N6 Tb1 N5 64.20(8) . . ?
N3 Tb1 N5 74.61(9) . . ?
N7 Tb1 N5 73.13(8) . . ?
N2 Tb1 N5 120.41(8) . . ?
N8 Tb1 N5 121.14(8) . . ?
N1 Tb1 N4 77.35(9) . . ?
N6 Tb1 N4 127.97(9) . . ?
N3 Tb1 N4 87.33(9) . . ?
N7 Tb1 N4 82.02(9) . . ?
N2 Tb1 N4 72.45(8) . . ?
N8 Tb1 N4 139.44(9) . . ?
N5 Tb1 N4 63.80(8) . . ?
N1 Tb1 N9 88.13(9) . . ?
N6 Tb1 N9 80.24(9) . . ?
N3 Tb1 N9 76.05(9) . . ?
N7 Tb1 N9 127.93(9) . . ?
N2 Tb1 N9 71.15(8) . . ?
N8 Tb1 N9 63.66(9) . . ?
N5 Tb1 N9 137.69(9) . . ?
N4 Tb1 N9 143.57(9) . . ?
N1 C1 C2 104.0(3) . . ?
N1 C1 H1A 111.0 . . ?
C2 C1 H1A 111.0 . . ?
N1 C1 H1B 111.0 . . ?
C2 C1 H1B 111.0 . . ?
H1A C1 H1B 109.0 . . ?
O1 C2 C1 104.1(3) . . ?
O1 C2 H2A 110.9 . . ?
C1 C2 H2A 110.9 . . ?
O1 C2 H2B 110.9 . . ?
C1 C2 H2B 110.9 . . ?
H2A C2 H2B 108.9 . . ?
N1 C3 O1 119.4(3) . . ?
N1 C3 C4 121.7(3) . . ?
O1 C3 C4 118.9(3) . . ?
N2 C4 C5 123.8(3) . . ?
N2 C4 C3 112.3(3) . . ?
C5 C4 C3 123.9(3) . . ?
C4 C5 C6 118.0(3) . . ?
C4 C5 H5 121.0 . . ?
C6 C5 H5 121.0 . . ?
O7 C6 C7 124.4(3) . . ?
O7 C6 C5 116.2(3) . . ?
C7 C6 C5 119.4(3) . . ?
C8 C7 C6 117.6(3) . . ?
C8 C7 H7 121.2 . . ?
C6 C7 H7 121.2 . . ?
N2 C8 C7 123.9(3) . . ?
N2 C8 C9 113.1(3) . . ?
C7 C8 C9 123.0(3) . . ?
N3 C9 O2 119.5(3) . . ?
N3 C9 C8 122.6(3) . . ?
O2 C9 C8 118.0(3) . . ?
O2 C10 C11 104.6(3) . . ?
O2 C10 H10A 110.8 . . ?
C11 C10 H10A 110.8 . . ?
O2 C10 H10B 110.8 . . ?
C11 C10 H10B 110.8 . . ?
H10A C10 H10B 108.9 . . ?
N3 C11 C10 103.9(3) . . ?
N3 C11 H11A 111.0 . . ?
C10 C11 H11A 111.0 . . ?
N3 C11 H11B 111.0 . . ?
C10 C11 H11B 111.0 . . ?
H11A C11 H11B 109.0 . . ?
N4 C12 C13 104.6(3) . . ?
N4 C12 H12A 110.8 . . ?
C13 C12 H12A 110.8 . . ?
N4 C12 H12B 110.8 . . ?
C13 C12 H12B 110.8 . . ?
H12A C12 H12B 108.9 . . ?
O3 C13 C12 104.1(3) . . ?
O3 C13 H13A 110.9 . . ?
C12 C13 H13A 110.9 . . ?
O3 C13 H13B 110.9 . . ?
C12 C13 H13B 110.9 . . ?
H13A C13 H13B 109.0 . . ?
N4 C14 O3 119.8(3) . . ?
N4 C14 C15 122.2(3) . . ?
O3 C14 C15 118.0(3) . . ?
N5 C15 C16 124.8(3) . . ?
N5 C15 C14 112.4(3) . . ?
C16 C15 C14 122.8(3) . . ?
C15 C16 C17 117.8(3) . . ?
C15 C16 H16 121.1 . . ?
C17 C16 H16 121.1 . . ?
O8 C17 C16 125.1(3) . . ?
O8 C17 C18 116.2(3) . . ?
C16 C17 C18 118.7(3) . . ?
C19 C18 C17 118.3(3) . . ?
C19 C18 H18 120.9 . . ?
C17 C18 H18 120.9 . . ?
N5 C19 C18 124.1(3) . . ?
N5 C19 C20 112.1(3) . . ?
C18 C19 C20 123.7(3) . . ?
N6 C20 O4 119.5(3) . . ?
N6 C20 C19 122.5(3) . . ?
O4 C20 C19 118.0(3) . . ?
O4 C21 C22 104.7(3) . . ?
O4 C21 H21A 110.8 . . ?
C22 C21 H21A 110.8 . . ?
O4 C21 H21B 110.8 . . ?
C22 C21 H21B 110.8 . . ?
H21A C21 H21B 108.9 . . ?
N6 C22 C21 103.9(3) . . ?
N6 C22 H22A 111.0 . . ?
C21 C22 H22A 111.0 . . ?
N6 C22 H22B 111.0 . . ?
C21 C22 H22B 111.0 . . ?
H22A C22 H22B 109.0 . . ?
N7 C23 C24 104.2(3) . . ?
N7 C23 H23A 110.9 . . ?
C24 C23 H23A 110.9 . . ?
N7 C23 H23B 110.9 . . ?
C24 C23 H23B 110.9 . . ?
H23A C23 H23B 108.9 . . ?
O5 C24 C23 103.5(3) . . ?
O5 C24 H24A 111.1 . . ?
C23 C24 H24A 111.1 . . ?
O5 C24 H24B 111.1 . . ?
C23 C24 H24B 111.1 . . ?
H24A C24 H24B 109.0 . . ?
N7 C25 O5 120.1(3) . . ?
N7 C25 C26 122.2(3) . . ?
O5 C25 C26 117.7(3) . . ?
N8 C26 C27 123.9(3) . . ?
N8 C26 C25 112.9(3) . . ?
C27 C26 C25 123.2(3) . . ?
C26 C27 C28 118.6(3) . . ?
C26 C27 H27 120.7 . . ?
C28 C27 H27 120.7 . . ?
O9 C28 C27 116.7(3) . . ?
O9 C28 C29 124.5(3) . . ?
C27 C28 C29 118.8(3) . . ?
C30 C29 C28 117.5(3) . . ?
C30 C29 H29 121.3 . . ?
C28 C29 H29 121.3 . . ?
N8 C30 C29 124.9(3) . . ?
N8 C30 C31 113.0(3) . . ?
C29 C30 C31 122.1(3) . . ?
N9 C31 O6 119.7(3) . . ?
N9 C31 C30 122.0(3) . . ?
O6 C31 C30 118.2(3) . . ?
O6 C32 C33 104.0(3) . . ?
O6 C32 H32A 111.0 . . ?
C33 C32 H32A 111.0 . . ?
O6 C32 H32B 111.0 . . ?
C33 C32 H32B 111.0 . . ?
H32A C32 H32B 109.0 . . ?
N9 C33 C32 104.4(3) . . ?
N9 C33 H33A 110.9 . . ?
C32 C33 H33A 110.9 . . ?
N9 C33 H33B 110.9 . . ?
C32 C33 H33B 110.9 . . ?
H33A C33 H33B 108.9 . . ?
O7 C34 H34A 109.5 . . ?
O7 C34 H34B 109.5 . . ?
H34A C34 H34B 109.5 . . ?
O7 C34 H34C 109.5 . . ?
H34A C34 H34C 109.5 . . ?
H34B C34 H34C 109.5 . . ?
O8 C35 H35A 109.5 . . ?
O8 C35 H35B 109.5 . . ?
H35A C35 H35B 109.5 . . ?
O8 C35 H35C 109.5 . . ?
H35A C35 H35C 109.5 . . ?
H35B C35 H35C 109.5 . . ?
O9 C36 H36A 109.5 . . ?
O9 C36 H36B 109.5 . . ?
H36A C36 H36B 109.5 . . ?
O9 C36 H36C 109.5 . . ?
H36A C36 H36C 109.5 . . ?
H36B C36 H36C 109.5 . . ?
Cl2 C37 Cl1 111.4(3) . . ?
Cl2 C37 H37A 109.3 . . ?
Cl1 C37 H37A 109.3 . . ?
Cl2 C37 H37B 109.3 . . ?
Cl1 C37 H37B 109.3 . . ?
H37A C37 H37B 108.0 . . ?
Cl3 C38 Cl4 111.0(2) . . ?
Cl3 C38 H38A 109.4 . . ?
Cl4 C38 H38A 109.4 . . ?
Cl3 C38 H38B 109.4 . . ?
Cl4 C38 H38B 109.4 . . ?
H38A C38 H38B 108.0 . . ?
C3 N1 C1 106.7(3) . . ?
C3 N1 Tb1 120.2(2) . . ?
C1 N1 Tb1 133.1(2) . . ?
C8 N2 C4 117.3(3) . . ?
C8 N2 Tb1 121.1(2) . . ?
C4 N2 Tb1 121.5(2) . . ?
C9 N3 C11 106.6(3) . . ?
C9 N3 Tb1 118.5(2) . . ?
C11 N3 Tb1 134.7(2) . . ?
C14 N4 C12 106.1(3) . . ?
C14 N4 Tb1 119.2(2) . . ?
C12 N4 Tb1 134.6(2) . . ?
C15 N5 C19 116.2(3) . . ?
C15 N5 Tb1 122.31(19) . . ?
C19 N5 Tb1 121.4(2) . . ?
C20 N6 C22 106.8(3) . . ?
C20 N6 Tb1 119.6(2) . . ?
C22 N6 Tb1 133.5(2) . . ?
C25 N7 C23 105.7(3) . . ?
C25 N7 Tb1 119.1(2) . . ?
C23 N7 Tb1 134.8(2) . . ?
C30 N8 C26 116.3(3) . . ?
C30 N8 Tb1 122.4(2) . . ?
C26 N8 Tb1 121.2(2) . . ?
C31 N9 C33 106.0(3) . . ?
C31 N9 Tb1 119.0(2) . . ?
C33 N9 Tb1 135.0(2) . . ?
O10 N10 O12 119.9(3) . . ?
O10 N10 O11 120.0(4) . . ?
O12 N10 O11 120.1(3) . . ?
O14 N11 O13 121.0(4) . . ?
O14 N11 O15 119.8(4) . . ?
O13 N11 O15 119.3(3) . . ?
O16 N12 O17 120.5(5) . . ?
O16 N12 O18 119.3(4) . . ?
O17 N12 O18 120.2(5) . . ?
C3 O1 C2 105.4(2) . . ?
C9 O2 C10 105.5(3) . . ?
C14 O3 C13 105.4(3) . . ?
C20 O4 C21 105.1(3) . . ?
C25 O5 C24 105.5(3) . . ?
C31 O6 C32 105.8(3) . . ?
C6 O7 C34 118.1(3) . . ?
C17 O8 C35 117.3(3) . . ?
C28 O9 C36 117.2(3) . . ?
C1S ClS C1S 68.6(7) . 3_565 ?
ClS C1S ClS 111.4(7) . 3_565 ?
ClS C1S H1S1 109.4 . . ?
ClS C1S H1S1 109.4 3_565 . ?
ClS C1S H1S2 109.4 . . ?
ClS C1S H1S2 109.4 3_565 . ?
H1S1 C1S H1S2 108.0 . . ?

loop_
_geom_bond_atom_site_label_1
_geom_bond_atom_site_label_2
_geom_bond_distance
_geom_bond_site_symmetry_2
_geom_bond_publ_flag
Tb1 N1 2.484(3) . ?
Tb1 N6 2.503(3) . ?
Tb1 N3 2.509(3) . ?
Tb1 N7 2.510(3) . ?
Tb1 N2 2.520(3) . ?
Tb1 N8 2.527(3) . ?
Tb1 N5 2.527(3) . ?
Tb1 N4 2.528(3) . ?
Tb1 N9 2.548(3) . ?
C1 N1 1.480(4) . ?
C1 C2 1.531(5) . ?
C1 H1A 0.9900 . ?
C1 H1B 0.9900 . ?
C2 O1 1.474(4) . ?
C2 H2A 0.9900 . ?
C2 H2B 0.9900 . ?
C3 N1 1.278(4) . ?
C3 O1 1.334(4) . ?
C3 C4 1.473(4) . ?
C4 N2 1.345(4) . ?
C4 C5 1.372(4) . ?
C5 C6 1.396(5) . ?
C5 H5 0.9500 . ?
C6 O7 1.343(4) . ?
C6 C7 1.396(5) . ?
C7 C8 1.384(4) . ?
C7 H7 0.9500 . ?
C8 N2 1.335(4) . ?
C8 C9 1.471(4) . ?
C9 N3 1.279(4) . ?
C9 O2 1.336(4) . ?
C10 O2 1.470(4) . ?
C10 C11 1.532(5) . ?
C10 H10A 0.9900 . ?
C10 H10B 0.9900 . ?
C11 N3 1.487(4) . ?
C11 H11A 0.9900 . ?
C11 H11B 0.9900 . ?
C12 N4 1.485(4) . ?
C12 C13 1.527(5) . ?
C12 H12A 0.9900 . ?
C12 H12B 0.9900 . ?
C13 O3 1.475(4) . ?
C13 H13A 0.9900 . ?
C13 H13B 0.9900 . ?
C14 N4 1.277(4) . ?
C14 O3 1.336(4) . ?
C14 C15 1.476(4) . ?
C15 N5 1.338(4) . ?
C15 C16 1.379(4) . ?
C16 C17 1.399(4) . ?
C16 H16 0.9500 . ?
C17 O8 1.334(4) . ?
C17 C18 1.402(4) . ?
C18 C19 1.373(4) . ?
C18 H18 0.9500 . ?
C19 N5 1.353(4) . ?
C19 C20 1.473(4) . ?
C20 N6 1.273(4) . ?
C20 O4 1.336(3) . ?
C21 O4 1.466(4) . ?
C21 C22 1.527(5) . ?
C21 H21A 0.9900 . ?
C21 H21B 0.9900 . ?
C22 N6 1.475(4) . ?
C22 H22A 0.9900 . ?
C22 H22B 0.9900 . ?
C23 N7 1.476(4) . ?
C23 C24 1.542(5) . ?
C23 H23A 0.9900 . ?
C23 H23B 0.9900 . ?
C24 O5 1.463(4) . ?
C24 H24A 0.9900 . ?
C24 H24B 0.9900 . ?
C25 N7 1.278(4) . ?
C25 O5 1.329(4) . ?
C25 C26 1.471(4) . ?
C26 N8 1.344(4) . ?
C26 C27 1.376(4) . ?
C27 C28 1.394(5) . ?
C27 H27 0.9500 . ?
C28 O9 1.341(4) . ?
C28 C29 1.395(5) . ?
C29 C30 1.380(4) . ?
C29 H29 0.9500 . ?
C30 N8 1.338(4) . ?
C30 C31 1.473(4) . ?
C31 N9 1.277(4) . ?
C31 O6 1.335(4) . ?
C32 O6 1.460(4) . ?
C32 C33 1.537(5) . ?
C32 H32A 0.9900 . ?
C32 H32B 0.9900 . ?
C33 N9 1.479(4) . ?
C33 H33A 0.9900 . ?
C33 H33B 0.9900 . ?
C34 O7 1.436(5) . ?
C34 H34A 0.9800 . ?
C34 H34B 0.9800 . ?
C34 H34C 0.9800 . ?
C35 O8 1.445(4) . ?
C35 H35A 0.9800 . ?
C35 H35B 0.9800 . ?
C35 H35C 0.9800 . ?
C36 O9 1.440(5) . ?
C36 H36A 0.9800 . ?
C36 H36B 0.9800 . ?
C36 H36C 0.9800 . ?
C37 Cl2 1.748(5) . ?
C37 Cl1 1.760(7) . ?
C37 H37A 0.9900 . ?
C37 H37B 0.9900 . ?
C38 Cl3 1.748(4) . ?
C38 Cl4 1.754(4) . ?
C38 H38A 0.9900 . ?
C38 H38B 0.9900 . ?
N10 O10 1.233(4) . ?
N10 O12 1.249(4) . ?
N10 O11 1.249(4) . ?
N11 O14 1.217(4) . ?
N11 O13 1.238(4) . ?
N11 O15 1.238(4) . ?
N12 O16 1.232(6) . ?
N12 O17 1.234(6) . ?
N12 O18 1.268(6) . ?
ClS C1S 1.774(9) . ?
ClS C1S 1.841(10) 3_565 ?
C1S ClS 1.841(10) 3_565 ?
C1S H1S1 0.9900 . ?
C1S H1S2 0.9900 . ?
